data_1507614
loop_
_publ_author_name
'Grainger, Richard S.'
'Betou, Marie'
'Male, Louise'
'Pitak, Mateusz B.'
'Coles, Simon J.'

_publ_section_title
;
 Semipinacol Rearrangement of Cis-Fused \b-Lactam Diols into Keto-Bridged
 Bicyclic Lactams.
;
_journal_issue 9
_journal_name_full 'Organic letters'
_journal_page_first 2234
_journal_page_last 2237
_journal_paper_doi 10.1021/ol300605y
_journal_volume 14
_journal_year 2012
_chemical_formula_moiety 'C20 H28 N2 O2 S2'
_chemical_formula_sum 'C20 H28 N2 O2 S2'
_chemical_formula_weight 392.56
_chemical_name_systematic
;
 ?
;
_space_group_IT_number 2
_symmetry_cell_setting triclinic
_symmetry_space_group_name_Hall '-P 1'
_symmetry_space_group_name_H-M 'P -1'
_atom_sites_solution_hydrogens geom
_atom_sites_solution_primary direct
_atom_sites_solution_secondary difmap
_audit_creation_method SHELXL-97
_cell_angle_alpha 87.759(12)
_cell_angle_beta 89.300(18)
_cell_angle_gamma 74.762(18)
_cell_formula_units_Z 2
_cell_length_a 6.3563(16)
_cell_length_b 7.9604(13)
_cell_length_c 20.414(4)
_cell_measurement_reflns_used 1264
_cell_measurement_temperature 100(2)
_cell_measurement_theta_max 66.4
_cell_measurement_theta_min 21.9
_cell_volume 995.8(4)
_computing_cell_refinement 'CrystalClear-SM Expert 2.0 r7 (Rigaku, 2011)'
_computing_data_collection 'CrystalClear-SM Expert 2.0 r7 (Rigaku, 2011)'
_computing_data_reduction 'CrystalClear-SM Expert 2.0 r7 (Rigaku, 2011)'
_computing_structure_refinement 'SHELXL-97 (Sheldrick, 2008)'
_computing_structure_solution 'SHELXL-97 (Sheldrick, 2008)'
_diffrn_ambient_temperature 100(2)
_diffrn_detector CCD
_diffrn_detector_area_resol_mean 22.2222
_diffrn_measured_fraction_theta_full 0.967
_diffrn_measured_fraction_theta_max 0.967
_diffrn_measurement_device
;
AFC11 (Right): Eulerian 3 circle
;
_diffrn_measurement_device_type
;
Rigaku Saturn944+ (2x2 bin mode)
;
_diffrn_measurement_method 'profile data from \w-scans'
_diffrn_measurement_specimen_support Mitegen
_diffrn_radiation_monochromator Confocal
_diffrn_radiation_type 'Cu K\a'
_diffrn_radiation_wavelength 1.54187
_diffrn_reflns_av_R_equivalents 0.0555
_diffrn_reflns_av_sigmaI/netI 0.0520
_diffrn_reflns_limit_h_max 6
_diffrn_reflns_limit_h_min -7
_diffrn_reflns_limit_k_max 9
_diffrn_reflns_limit_k_min -9
_diffrn_reflns_limit_l_max 24
_diffrn_reflns_limit_l_min -24
_diffrn_reflns_number 10836
_diffrn_reflns_theta_full 66.43
_diffrn_reflns_theta_max 66.43
_diffrn_reflns_theta_min 2.17
_diffrn_source 'Rotating Anode'
_diffrn_source_current 30.0
_diffrn_source_power 1.2
_diffrn_source_voltage 40.0
_exptl_absorpt_coefficient_mu 2.553
_exptl_absorpt_correction_T_max 0.8218
_exptl_absorpt_correction_T_min 0.7844
_exptl_absorpt_correction_type multi-scan
_exptl_absorpt_process_details 'CrystalClear-SM Expert 2.0 r7 (Rigaku, 2011)'
_exptl_crystal_colour Colourless
_exptl_crystal_density_diffrn 1.309
_exptl_crystal_density_method 'not measured'
_exptl_crystal_description block
_exptl_crystal_F_000 420
_exptl_crystal_size_max 0.10
_exptl_crystal_size_mid 0.10
_exptl_crystal_size_min 0.08
_refine_diff_density_max 0.380
_refine_diff_density_min -0.355
_refine_diff_density_rms 0.075
_refine_ls_extinction_coef 0.0320(16)
_refine_ls_extinction_expression Fc^*^=kFc[1+0.001xFc^2^\l^3^/sin(2\q)]^-1/4^
_refine_ls_extinction_method SHELXL
_refine_ls_goodness_of_fit_ref 0.986
_refine_ls_hydrogen_treatment constr
_refine_ls_matrix_type full
_refine_ls_number_parameters 239
_refine_ls_number_reflns 3410
_refine_ls_number_restraints 0
_refine_ls_restrained_S_all 0.986
_refine_ls_R_factor_all 0.0441
_refine_ls_R_factor_gt 0.0408
_refine_ls_shift/su_max 0.001
_refine_ls_shift/su_mean 0.000
_refine_ls_structure_factor_coef Fsqd
_refine_ls_weighting_details 'calc w=1/[\s^2^(Fo^2^)+(0.0710P)^2^+0.0000P] where P=(Fo^2^+2Fc^2^)/3'
_refine_ls_weighting_scheme calc
_refine_ls_wR_factor_gt 0.1029
_refine_ls_wR_factor_ref 0.1057
_reflns_number_gt 2903
_reflns_number_total 3410
_reflns_threshold_expression >2\s(I)
_cod_data_source_file ol300605y_si_005.cif
_cod_data_source_block 2011ncs0282
_cod_depositor_comments
;
The following automatic conversions were performed:

'_symmetry_cell_setting' value 'Triclinic' changed to 'triclinic'
according to /home/saulius/struct/CIF-dictionaries/cif_core.dic
dictionary named 'cif_core.dic' version 2.4.1 from 2010-06-29.

Automatic conversion script
Id: cif_fix_values 1715 2011-07-08 13:25:40Z adriana 
;
_cod_original_sg_symbol_Hall '-P 1 '
_cod_original_sg_symbol_H-M P-1
_cod_database_code 1507614

loop_
_symmetry_equiv_pos_as_xyz
'x, y, z'
'-x, -y, -z'

loop_
_atom_site_label
_atom_site_type_symbol
_atom_site_fract_x
_atom_site_fract_y
_atom_site_fract_z
_atom_site_U_iso_or_equiv
_atom_site_adp_type
_atom_site_occupancy
_atom_site_symmetry_multiplicity
_atom_site_calc_flag
_atom_site_refinement_flags
C1 C 0.4353(3) 1.4766(2) -0.13783(9) 0.0219(4) Uani 1 1 d .
H1A H 0.4122 1.3670 -0.1525 0.033 Uiso 1 1 calc R
H1B H 0.4080 1.5632 -0.1743 0.033 Uiso 1 1 calc R
H1C H 0.3350 1.5194 -0.1017 0.033 Uiso 1 1 calc R
C2 C 0.7135(3) 1.3455(2) -0.06001(8) 0.0174(4) Uani 1 1 d .
C3 C 0.9199(3) 1.3363(2) -0.03601(8) 0.0189(4) Uani 1 1 d .
H3 H 1.0114 1.3954 -0.0592 0.023 Uiso 1 1 calc R
C4 C 0.9934(3) 1.2420(2) 0.02130(8) 0.0189(4) Uani 1 1 d .
H4 H 1.1345 1.2368 0.0375 0.023 Uiso 1 1 calc R
C5 C 0.8600(3) 1.1548(2) 0.05528(8) 0.0170(4) Uani 1 1 d .
C6 C 0.6561(3) 1.1595(2) 0.03039(8) 0.0193(4) Uani 1 1 d .
H6 H 0.5663 1.0978 0.0530 0.023 Uiso 1 1 calc R
C7 C 0.5826(3) 1.2540(2) -0.02736(8) 0.0191(4) Uani 1 1 d .
H7 H 0.4436 1.2560 -0.0445 0.023 Uiso 1 1 calc R
C8 C 0.8643(3) 0.9446(2) 0.15291(8) 0.0182(4) Uani 1 1 d .
C9 C 1.0640(3) 0.9120(2) 0.19731(8) 0.0181(4) Uani 1 1 d .
H9 H 1.1671 0.7968 0.1881 0.022 Uiso 1 1 calc R
C10 C 1.1272(3) 1.0600(2) 0.15514(8) 0.0183(4) Uani 1 1 d .
H10 H 1.2675 1.0162 0.1309 0.022 Uiso 1 1 calc R
C11 C 1.1144(3) 1.2313(2) 0.18716(8) 0.0203(4) Uani 1 1 d .
H11A H 0.9722 1.2695 0.2099 0.024 Uiso 1 1 calc R
H11B H 1.1205 1.3207 0.1526 0.024 Uiso 1 1 calc R
C12 C 1.2973(3) 1.2199(2) 0.23644(9) 0.0241(4) Uani 1 1 d .
H12A H 1.4359 1.1513 0.2175 0.029 Uiso 1 1 calc R
H12B H 1.3120 1.3389 0.2429 0.029 Uiso 1 1 calc R
C13 C 1.2641(3) 1.1378(2) 0.30319(9) 0.0240(4) Uani 1 1 d .
H13A H 1.1305 1.2115 0.3232 0.029 Uiso 1 1 calc R
H13B H 1.3882 1.1407 0.3316 0.029 Uiso 1 1 calc R
C14 C 1.2440(3) 0.9508(2) 0.30395(9) 0.0231(4) Uani 1 1 d .
H14A H 1.2469 0.9063 0.3500 0.028 Uiso 1 1 calc R
H14B H 1.3720 0.8773 0.2812 0.028 Uiso 1 1 calc R
C15 C 1.0358(3) 0.9326(2) 0.27116(8) 0.0192(4) Uani 1 1 d .
H15 H 0.9148 1.0386 0.2795 0.023 Uiso 1 1 calc R
C16 C 0.8162(3) 0.8087(2) 0.37575(8) 0.0216(4) Uani 1 1 d .
C17 C 0.7682(3) 0.5093(2) 0.38144(9) 0.0230(4) Uani 1 1 d .
H17A H 0.7663 0.4291 0.4196 0.028 Uiso 1 1 calc R
H17B H 0.9150 0.4742 0.3613 0.028 Uiso 1 1 calc R
C18 C 0.6008(3) 0.4893(2) 0.33185(9) 0.0267(4) Uani 1 1 d .
H18A H 0.4544 0.5273 0.3508 0.040 Uiso 1 1 calc R
H18B H 0.6304 0.3668 0.3205 0.040 Uiso 1 1 calc R
H18C H 0.6098 0.5609 0.2923 0.040 Uiso 1 1 calc R
C19 C 0.5939(3) 0.7258(3) 0.46361(8) 0.0252(4) Uani 1 1 d .
H19A H 0.4833 0.6583 0.4637 0.030 Uiso 1 1 calc R
H19B H 0.5159 0.8511 0.4625 0.030 Uiso 1 1 calc R
C20 C 0.7265(3) 0.6813(3) 0.52604(9) 0.0324(5) Uani 1 1 d .
H20A H 0.8066 0.5579 0.5269 0.049 Uiso 1 1 calc R
H20B H 0.6287 0.7040 0.5640 0.049 Uiso 1 1 calc R
H20C H 0.8299 0.7531 0.5275 0.049 Uiso 1 1 calc R
N1 N 0.9351(2) 1.06273(18) 0.11437(7) 0.0178(3) Uani 1 1 d .
N2 N 0.7303(2) 0.68753(19) 0.40453(7) 0.0205(3) Uani 1 1 d .
O1 O 0.7020(2) 0.89178(16) 0.15025(6) 0.0233(3) Uani 1 1 d .
O2 O 0.65524(19) 1.44742(15) -0.11589(6) 0.0208(3) Uani 1 1 d .
S1 S 0.95437(7) 0.74053(5) 0.30118(2) 0.02199(17) Uani 1 1 d .
S2 S 0.79389(8) 1.00490(6) 0.40566(2) 0.02532(17) Uani 1 1 d .

loop_
_atom_site_aniso_label
_atom_site_aniso_U_11
_atom_site_aniso_U_22
_atom_site_aniso_U_33
_atom_site_aniso_U_23
_atom_site_aniso_U_13
_atom_site_aniso_U_12
C1 0.0197(10) 0.0235(9) 0.0239(9) 0.0004(7) -0.0032(7) -0.0084(7)
C2 0.0207(9) 0.0171(8) 0.0154(8) -0.0037(7) 0.0022(7) -0.0066(7)
C3 0.0192(9) 0.0205(9) 0.0198(8) -0.0046(7) 0.0047(7) -0.0101(7)
C4 0.0167(9) 0.0216(9) 0.0207(8) -0.0055(7) 0.0028(7) -0.0085(7)
C5 0.0188(9) 0.0175(8) 0.0161(8) -0.0035(7) 0.0012(6) -0.0071(6)
C6 0.0189(9) 0.0210(8) 0.0211(8) -0.0032(7) 0.0036(7) -0.0104(7)
C7 0.0170(9) 0.0220(9) 0.0204(8) -0.0029(7) -0.0002(7) -0.0087(7)
C8 0.0223(10) 0.0178(8) 0.0160(8) -0.0048(7) 0.0026(7) -0.0076(7)
C9 0.0180(9) 0.0180(8) 0.0199(8) -0.0019(7) 0.0016(7) -0.0077(7)
C10 0.0155(9) 0.0234(9) 0.0180(8) -0.0009(7) -0.0008(7) -0.0086(7)
C11 0.0217(9) 0.0208(9) 0.0209(9) -0.0006(7) -0.0020(7) -0.0098(7)
C12 0.0255(10) 0.0255(9) 0.0254(9) -0.0032(8) -0.0025(8) -0.0134(8)
C13 0.0236(10) 0.0268(9) 0.0237(9) -0.0049(8) -0.0046(7) -0.0097(8)
C14 0.0223(10) 0.0251(9) 0.0225(9) -0.0018(7) -0.0034(7) -0.0069(7)
C15 0.0206(9) 0.0204(8) 0.0179(8) -0.0018(7) -0.0010(7) -0.0073(7)
C16 0.0192(9) 0.0261(9) 0.0191(9) 0.0015(7) -0.0035(7) -0.0053(7)
C17 0.0276(10) 0.0217(9) 0.0202(9) 0.0026(7) -0.0009(7) -0.0078(7)
C18 0.0336(11) 0.0250(9) 0.0243(9) -0.0006(8) -0.0035(8) -0.0128(8)
C19 0.0263(10) 0.0310(10) 0.0188(9) -0.0024(8) 0.0038(7) -0.0085(8)
C20 0.0355(12) 0.0415(12) 0.0193(9) -0.0010(8) 0.0014(8) -0.0091(9)
N1 0.0172(8) 0.0221(7) 0.0176(7) -0.0015(6) -0.0013(6) -0.0112(6)
N2 0.0230(8) 0.0228(8) 0.0167(7) -0.0013(6) 0.0013(6) -0.0077(6)
O1 0.0237(7) 0.0279(7) 0.0237(6) -0.0005(5) -0.0007(5) -0.0166(5)
O2 0.0198(7) 0.0249(7) 0.0196(6) 0.0026(5) 0.0002(5) -0.0098(5)
S1 0.0279(3) 0.0203(3) 0.0193(3) -0.00314(18) 0.00391(18) -0.00899(18)
S2 0.0305(3) 0.0237(3) 0.0228(3) -0.00697(19) 0.00226(19) -0.00815(19)

loop_
_atom_type_symbol
_atom_type_description
_atom_type_scat_dispersion_real
_atom_type_scat_dispersion_imag
_atom_type_scat_source
C C 0.0181 0.0091 'International Tables Vol C Tables 4.2.6.8 and 6.1.1.4'
H H 0.0000 0.0000 'International Tables Vol C Tables 4.2.6.8 and 6.1.1.4'
N N 0.0311 0.0180 'International Tables Vol C Tables 4.2.6.8 and 6.1.1.4'
O O 0.0492 0.0322 'International Tables Vol C Tables 4.2.6.8 and 6.1.1.4'
S S 0.3331 0.5567 'International Tables Vol C Tables 4.2.6.8 and 6.1.1.4'

loop_
_geom_angle_atom_site_label_1
_geom_angle_atom_site_label_2
_geom_angle_atom_site_label_3
_geom_angle
O2 C1 H1A 109.5
O2 C1 H1B 109.5
H1A C1 H1B 109.5
O2 C1 H1C 109.5
H1A C1 H1C 109.5
H1B C1 H1C 109.5
O2 C2 C3 115.50(15)
O2 C2 C7 124.81(15)
C3 C2 C7 119.69(15)
C4 C3 C2 120.59(16)
C4 C3 H3 119.7
C2 C3 H3 119.7
C3 C4 C5 119.87(16)
C3 C4 H4 120.1
C5 C4 H4 120.1
C6 C5 C4 119.66(16)
C6 C5 N1 121.14(15)
C4 C5 N1 119.20(15)
C5 C6 C7 120.40(16)
C5 C6 H6 119.8
C7 C6 H6 119.8
C6 C7 C2 119.72(16)
C6 C7 H7 120.1
C2 C7 H7 120.1
O1 C8 N1 131.67(16)
O1 C8 C9 136.46(16)
N1 C8 C9 91.87(13)
C15 C9 C8 120.22(15)
C15 C9 C10 118.56(13)
C8 C9 C10 85.95(12)
C15 C9 H9 110.0
C8 C9 H9 110.0
C10 C9 H9 110.0
N1 C10 C11 113.74(14)
N1 C10 C9 86.19(12)
C11 C10 C9 118.06(14)
N1 C10 H10 112.1
C11 C10 H10 112.1
C9 C10 H10 112.1
C10 C11 C12 113.29(14)
C10 C11 H11A 108.9
C12 C11 H11A 108.9
C10 C11 H11B 108.9
C12 C11 H11B 108.9
H11A C11 H11B 107.7
C13 C12 C11 114.77(15)
C13 C12 H12A 108.6
C11 C12 H12A 108.6
C13 C12 H12B 108.6
C11 C12 H12B 108.6
H12A C12 H12B 107.6
C12 C13 C14 116.65(15)
C12 C13 H13A 108.1
C14 C13 H13A 108.1
C12 C13 H13B 108.1
C14 C13 H13B 108.1
H13A C13 H13B 107.3
C13 C14 C15 113.60(14)
C13 C14 H14A 108.8
C15 C14 H14A 108.8
C13 C14 H14B 108.8
C15 C14 H14B 108.8
H14A C14 H14B 107.7
C9 C15 C14 112.11(15)
C9 C15 S1 105.00(11)
C14 C15 S1 112.73(12)
C9 C15 H15 109.0
C14 C15 H15 109.0
S1 C15 H15 109.0
N2 C16 S2 123.94(14)
N2 C16 S1 113.05(13)
S2 C16 S1 123.00(11)
N2 C17 C18 113.63(15)
N2 C17 H17A 108.8
C18 C17 H17A 108.8
N2 C17 H17B 108.8
C18 C17 H17B 108.8
H17A C17 H17B 107.7
C17 C18 H18A 109.5
C17 C18 H18B 109.5
H18A C18 H18B 109.5
C17 C18 H18C 109.5
H18A C18 H18C 109.5
H18B C18 H18C 109.5
N2 C19 C20 112.26(16)
N2 C19 H19A 109.2
C20 C19 H19A 109.2
N2 C19 H19B 109.2
C20 C19 H19B 109.2
H19A C19 H19B 107.9
C19 C20 H20A 109.5
C19 C20 H20B 109.5
H20A C20 H20B 109.5
C19 C20 H20C 109.5
H20A C20 H20C 109.5
H20B C20 H20C 109.5
C8 N1 C5 133.52(14)
C8 N1 C10 95.62(13)
C5 N1 C10 130.84(14)
C16 N2 C19 120.87(14)
C16 N2 C17 123.63(15)
C19 N2 C17 115.47(14)
C2 O2 C1 117.12(13)
C16 S1 C15 103.25(8)

loop_
_geom_bond_atom_site_label_1
_geom_bond_atom_site_label_2
_geom_bond_distance
C1 O2 1.430(2)
C1 H1A 0.9800
C1 H1B 0.9800
C1 H1C 0.9800
C2 O2 1.370(2)
C2 C3 1.389(2)
C2 C7 1.391(2)
C3 C4 1.382(2)
C3 H3 0.9500
C4 C5 1.392(2)
C4 H4 0.9500
C5 C6 1.389(2)
C5 N1 1.408(2)
C6 C7 1.390(2)
C6 H6 0.9500
C7 H7 0.9500
C8 O1 1.214(2)
C8 N1 1.364(2)
C8 C9 1.529(2)
C9 C15 1.526(2)
C9 C10 1.565(2)
C9 H9 1.0000
C10 N1 1.481(2)
C10 C11 1.518(2)
C10 H10 1.0000
C11 C12 1.529(2)
C11 H11A 0.9900
C11 H11B 0.9900
C12 C13 1.525(3)
C12 H12A 0.9900
C12 H12B 0.9900
C13 C14 1.527(2)
C13 H13A 0.9900
C13 H13B 0.9900
C14 C15 1.533(2)
C14 H14A 0.9900
C14 H14B 0.9900
C15 S1 1.8206(18)
C15 H15 1.0000
C16 N2 1.341(2)
C16 S2 1.6699(18)
C16 S1 1.7788(18)
C17 N2 1.471(2)
C17 C18 1.520(3)
C17 H17A 0.9900
C17 H17B 0.9900
C18 H18A 0.9800
C18 H18B 0.9800
C18 H18C 0.9800
C19 N2 1.471(2)
C19 C20 1.515(3)
C19 H19A 0.9900
C19 H19B 0.9900
C20 H20A 0.9800
C20 H20B 0.9800
C20 H20C 0.9800
